data_7160038
loop_
_publ_author_name
'Saha, Ratnakar'
'Hembram, Bhairab Chand'
'Panda, Surajit'
'Jana, Narayan Ch'
'Bagh, Bidraha'

_publ_section_title
;
 Iron- and base-catalyzed <i>C</i>(&#x3b1;)-alkylation and one-pot
 sequential alkylation-hydroxylation of oxindoles with secondary alcohols.
;
_journal_issue 31
_journal_name_full 'Organic &amp; biomolecular chemistry'
_journal_page_first 6321
_journal_page_last 6330
_journal_paper_doi 10.1039/d4ob00957f
_journal_volume 22
_journal_year 2024
_chemical_formula_moiety 'C11 H13 N O'
_chemical_formula_sum 'C11 H13 N O'
_chemical_formula_weight 175.22
_space_group_crystal_system monoclinic
_space_group_IT_number 15
_space_group_name_Hall '-I 2ya'
_space_group_name_H-M_alt 'I 1 2/a 1'
_atom_sites_solution_hydrogens geom
_atom_sites_solution_primary dual
_audit_creation_date 2024-04-17
_audit_creation_method
;
Olex2 1.5
(compiled 2024.02.16 svn.r378c4104 for OlexSys, GUI svn.r6928)
;
_audit_update_record
;
2024-05-09 deposited with the CCDC.	2024-07-11 downloaded from the CCDC.
;
_cell_angle_alpha 90
_cell_angle_beta 111.340(4)
_cell_angle_gamma 90
_cell_formula_units_Z 8
_cell_length_a 21.3851(7)
_cell_length_b 5.29270(10)
_cell_length_c 18.3278(6)
_cell_measurement_reflns_used 5004
_cell_measurement_temperature 297.46(10)
_cell_measurement_theta_max 75.2290
_cell_measurement_theta_min 4.4010
_cell_volume 1932.20(11)
_computing_cell_refinement 'CrysAlisPro 1.171.42.89a (Rigaku OD, 2023)'
_computing_data_collection 'CrysAlisPro 1.171.42.89a (Rigaku OD, 2023)'
_computing_data_reduction 'CrysAlisPro 1.171.42.89a (Rigaku OD, 2023)'
_computing_molecular_graphics 'Olex2 1.5 (Dolomanov et al., 2009)'
_computing_publication_material 'Olex2 1.5 (Dolomanov et al., 2009)'
_computing_structure_refinement 'SHELXL 2016/6 (Sheldrick, 2015)'
_computing_structure_solution 'SHELXT 2014/5 (Sheldrick, 2014)'
_diffrn_ambient_temperature 297.15
_diffrn_detector_area_resol_mean 5.8140
_diffrn_detector_type 'Pilatus 200K'
_diffrn_measured_fraction_theta_full 1.000
_diffrn_measured_fraction_theta_max 0.981
_diffrn_measurement_details
;
List of Runs (angles in degrees, time in seconds):

  # Type    Start    End  Width  t~exp~   \w     \q     \k     \f   Frames
#--------------------------------------------------------------------------
  1  \w   -101.00 -28.00   0.50    0.44    --  -38.50 -55.00 -17.00  146
  2  \w    -49.00  25.00   0.50    0.44    --  -38.50  55.00 125.00  148
  3  \w     39.00 112.00   0.50    0.44    --   49.06  55.00 125.00  146
  4  \w    -14.00  60.00   0.50    0.44    --   49.06 -55.00 -17.00  148
  5  \w     92.00 165.00   0.50    1.49    --  102.00  55.00 125.00  146
  6  \w     39.00 113.00   0.50    1.49    --  102.00 -55.00 -17.00  148
  7  \w    -42.00  28.00   0.50    0.44    --  -38.50  38.00 -90.00  140
  8  \w    -50.00  24.00   0.50    0.44    --  -38.50  57.00-180.00  148
  9  \w    103.00 167.00   0.50    1.49    --  102.00  77.00  30.00  128
 10  \w    103.00 167.00   0.50    1.49    --  102.00  77.00  60.00  128
 11  \w     97.00 165.00   0.50    1.49    --  102.00 125.00   0.00  136
 12  \w    103.00 167.00   0.50    1.49    --  102.00  77.00-120.00  128
 13  \w     99.00 170.00   0.50    1.49    --  102.00  30.00  30.00  142
 14  \w     98.00 167.00   0.50    1.49    --  102.00  45.00   0.00  138
 15  \w     38.00 107.00   0.50    1.49    --  102.00 -45.00 120.00  138
 16  \w     97.00 165.00   0.50    1.49    --  102.00 125.00-120.00  136
 17  \w     34.00 105.00   0.50    1.49    --  102.00 -30.00 120.00  142
 18  \w     97.00 165.00   0.50    1.49    --  102.00 125.00 120.00  136
 19  \w     38.00 112.00   0.50    0.44    --   49.06  57.00 -90.00  148
 20  \w     38.00 112.00   0.50    0.44    --   49.06  57.00-150.00  148
 21  \w     38.00 112.00   0.50    0.44    --   49.06  57.00  60.00  148
 22  \w     38.00 112.00   0.50    0.44    --   49.06  57.00-180.00  148
 23  \w     38.00 112.00   0.50    0.44    --   49.06  57.00 -30.00  148
 24  \w     98.00 154.00   0.50    1.49    --  102.00  45.00-150.00  112
;
_diffrn_measurement_device 'four-circle diffractometer'
_diffrn_measurement_device_type 'SuperNova, Dual, Cu at home/near, Pilatus 200K'
_diffrn_measurement_method '\w scans'
_diffrn_radiation_type CuK\a
_diffrn_radiation_wavelength 1.54184
_diffrn_reflns_av_R_equivalents 0.0364
_diffrn_reflns_av_unetI/netI 0.0287
_diffrn_reflns_Laue_measured_fraction_full 1.000
_diffrn_reflns_Laue_measured_fraction_max 0.981
_diffrn_reflns_limit_h_max 26
_diffrn_reflns_limit_h_min -26
_diffrn_reflns_limit_k_max 6
_diffrn_reflns_limit_k_min -6
_diffrn_reflns_limit_l_max 22
_diffrn_reflns_limit_l_min -23
_diffrn_reflns_number 10008
_diffrn_reflns_point_group_measured_fraction_full 1.000
_diffrn_reflns_point_group_measured_fraction_max 0.981
_diffrn_reflns_theta_full 67.684
_diffrn_reflns_theta_max 75.471
_diffrn_reflns_theta_min 4.439
_exptl_absorpt_coefficient_mu 0.610
_exptl_absorpt_correction_T_max 1.00000
_exptl_absorpt_correction_T_min 0.73821
_exptl_absorpt_correction_type multi-scan
_exptl_absorpt_process_details
;
CrysAlisPro 1.171.42.89a (Rigaku Oxford Diffraction, 2023)
Empirical absorption correction using spherical harmonics,
implemented in SCALE3 ABSPACK scaling algorithm.
;
_exptl_crystal_colour 'metallic light colourless'
_exptl_crystal_density_diffrn 1.205
_exptl_crystal_description block
_exptl_crystal_F_000 752
_exptl_crystal_size_max 0.2
_exptl_crystal_size_mid 0.2
_exptl_crystal_size_min 0.1
_refine_diff_density_max 0.119
_refine_diff_density_min -0.207
_refine_diff_density_rms 0.038
_refine_ls_extinction_method none
_refine_ls_goodness_of_fit_ref 1.055
_refine_ls_hydrogen_treatment constr
_refine_ls_matrix_type full
_refine_ls_number_parameters 120
_refine_ls_number_reflns 1973
_refine_ls_number_restraints 0
_refine_ls_restrained_S_all 1.055
_refine_ls_R_factor_all 0.0473
_refine_ls_R_factor_gt 0.0403
_refine_ls_shift/su_max 0.000
_refine_ls_shift/su_mean 0.000
_refine_ls_structure_factor_coef Fsqd
_refine_ls_weighting_details 'w=1/[\s^2^(Fo^2^)+(0.0596P)^2^+0.4735P] where P=(Fo^2^+2Fc^2^)/3'
_refine_ls_weighting_scheme calc
_refine_ls_wR_factor_gt 0.1097
_refine_ls_wR_factor_ref 0.1157
_reflns_Friedel_coverage 0.000
_reflns_number_gt 1660
_reflns_number_total 1973
_reflns_threshold_expression 'I > 2\s(I)'
_cod_data_source_file d4ob00957f2.cif
_cod_data_source_block bb-rs-isopropanol_oxin_auto
_cod_depositor_comments 'Adding full bibliography for 7160038--7160040.cif.'
_cod_database_code 7160038
_shelx_shelxl_version_number 2016/6
_shelx_space_group_comment
;
The symmetry employed for this shelxl refinement is uniquely defined
by the following loop, which should always be used as a source of
symmetry information in preference to the above space-group names.
They are only intended as comments.
;
_olex2_refinement_description
;
1. Fixed Uiso
 At 1.2 times of:
  All C(H) groups, All N(H) groups
 At 1.5 times of:
  All C(H,H,H) groups
2.a Ternary CH refined with riding coordinates:
 C8(H8), C9(H9)
2.b Aromatic/amide H refined with riding coordinates:
 N1(H1), C6(H6), C3(H3), C4(H4), C5(H5)
2.c Idealised Me refined as rotating group:
 C11(H11A,H11B,H11C), C10(H10A,H10B,H10C)
;
_olex2_submission_special_instructions 'No special instructions were received'
_oxdiff_exptl_absorpt_empirical_details
;
Empirical correction (ABSPACK) includes:
- Absorption correction using spherical harmonics
- Frame scaling
;

loop_
_space_group_symop_operation_xyz
'x, y, z'
'-x+1/2, y, -z'
'x+1/2, y+1/2, z+1/2'
'-x+1, y+1/2, -z+1/2'
'-x, -y, -z'
'x-1/2, -y, z'
'-x+1/2, -y+1/2, -z+1/2'
'x, -y+1/2, z+1/2'

loop_
_atom_site_label
_atom_site_type_symbol
_atom_site_fract_x
_atom_site_fract_y
_atom_site_fract_z
_atom_site_U_iso_or_equiv
_atom_site_adp_type
_atom_site_occupancy
_atom_site_site_symmetry_order
_atom_site_calc_flag
_atom_site_refinement_flags_posn
_atom_site_refinement_flags_adp
_atom_site_refinement_flags_occupancy
_atom_site_disorder_assembly
_atom_site_disorder_group
O1 O 0.45131(5) 0.2111(2) 0.42280(6) 0.0648(3) Uani 1 1 d . . . . .
N1 N 0.45380(5) 0.1951(2) 0.54861(6) 0.0504(3) Uani 1 1 d . . . . .
H1 H 0.479485 0.065427 0.564058 0.060 Uiso 1 1 calc R U . . .
C7 C 0.38774(6) 0.5270(2) 0.55259(7) 0.0420(3) Uani 1 1 d . . . . .
C8 C 0.38800(6) 0.5159(2) 0.47076(7) 0.0427(3) Uani 1 1 d . . . . .
H8 H 0.408923 0.669959 0.460627 0.051 Uiso 1 1 calc R U . . .
C2 C 0.42715(6) 0.3308(2) 0.59638(7) 0.0445(3) Uani 1 1 d . . . . .
C9 C 0.31792(6) 0.4849(2) 0.40592(7) 0.0466(3) Uani 1 1 d . . . . .
H9 H 0.288839 0.614614 0.414957 0.056 Uiso 1 1 calc R U . . .
C1 C 0.43436(6) 0.2921(2) 0.47548(7) 0.0475(3) Uani 1 1 d . . . . .
C6 C 0.35643(7) 0.6893(2) 0.58723(8) 0.0505(3) Uani 1 1 d . . . . .
H6 H 0.329884 0.820840 0.558646 0.061 Uiso 1 1 calc R U . . .
C3 C 0.43592(7) 0.2914(3) 0.67379(8) 0.0552(3) Uani 1 1 d . . . . .
H3 H 0.462097 0.158840 0.702231 0.066 Uiso 1 1 calc R U . . .
C4 C 0.40403(7) 0.4580(3) 0.70774(8) 0.0581(4) Uani 1 1 d . . . . .
H4 H 0.409102 0.436712 0.759964 0.070 Uiso 1 1 calc R U . . .
C5 C 0.36505(8) 0.6540(3) 0.66541(8) 0.0574(4) Uani 1 1 d . . . . .
H5 H 0.344376 0.763356 0.689384 0.069 Uiso 1 1 calc R U . . .
C11 C 0.28687(8) 0.2310(3) 0.41063(9) 0.0636(4) Uani 1 1 d . . . . .
H11A H 0.311293 0.099819 0.396440 0.095 Uiso 1 1 calc R U . . .
H11B H 0.240935 0.229072 0.375284 0.095 Uiso 1 1 calc R U . . .
H11C H 0.288712 0.203397 0.463136 0.095 Uiso 1 1 calc R U . . .
C10 C 0.31973(9) 0.5319(3) 0.32530(9) 0.0724(5) Uani 1 1 d . . . . .
H10A H 0.337953 0.696738 0.323749 0.109 Uiso 1 1 calc R U . . .
H10B H 0.275014 0.522347 0.286974 0.109 Uiso 1 1 calc R U . . .
H10C H 0.347372 0.406541 0.314018 0.109 Uiso 1 1 calc R U . . .

loop_
_atom_site_aniso_label
_atom_site_aniso_U_11
_atom_site_aniso_U_22
_atom_site_aniso_U_33
_atom_site_aniso_U_23
_atom_site_aniso_U_13
_atom_site_aniso_U_12
O1 0.0677(6) 0.0784(7) 0.0555(6) 0.0042(5) 0.0310(5) 0.0290(5)
N1 0.0490(6) 0.0517(6) 0.0494(6) 0.0053(5) 0.0165(5) 0.0148(5)
C7 0.0419(6) 0.0419(6) 0.0425(6) -0.0018(5) 0.0159(5) -0.0025(5)
C8 0.0462(6) 0.0406(6) 0.0447(6) 0.0030(5) 0.0205(5) 0.0043(5)
C2 0.0408(6) 0.0460(7) 0.0444(6) -0.0015(5) 0.0130(5) -0.0011(5)
C9 0.0504(7) 0.0467(7) 0.0417(6) 0.0045(5) 0.0158(5) 0.0130(5)
C1 0.0432(6) 0.0525(7) 0.0487(7) 0.0020(5) 0.0189(5) 0.0074(5)
C6 0.0561(7) 0.0467(7) 0.0513(7) -0.0043(5) 0.0229(6) 0.0020(6)
C3 0.0536(7) 0.0625(8) 0.0426(7) 0.0057(6) 0.0090(6) -0.0020(6)
C4 0.0614(8) 0.0737(9) 0.0381(7) -0.0066(6) 0.0169(6) -0.0143(7)
C5 0.0648(8) 0.0620(8) 0.0504(7) -0.0135(6) 0.0270(7) -0.0061(7)
C11 0.0588(8) 0.0565(8) 0.0653(9) 0.0005(7) 0.0103(7) -0.0022(7)
C10 0.0902(12) 0.0819(11) 0.0453(8) 0.0120(7) 0.0248(8) 0.0234(9)

loop_
_atom_type_symbol
_atom_type_description
_atom_type_scat_dispersion_real
_atom_type_scat_dispersion_imag
_atom_type_scat_source
C C 0.0181 0.0091 'International Tables Vol C Tables 4.2.6.8 and 6.1.1.4'
H H 0.0000 0.0000 'International Tables Vol C Tables 4.2.6.8 and 6.1.1.4'
N N 0.0311 0.0180 'International Tables Vol C Tables 4.2.6.8 and 6.1.1.4'
O O 0.0492 0.0322 'International Tables Vol C Tables 4.2.6.8 and 6.1.1.4'

loop_
_geom_angle_atom_site_label_1
_geom_angle_atom_site_label_2
_geom_angle_atom_site_label_3
_geom_angle
_geom_angle_site_symmetry_1
_geom_angle_site_symmetry_3
_geom_angle_publ_flag
C2 N1 H1 124.0 . . ?
C1 N1 H1 124.0 . . ?
C1 N1 C2 112.08(11) . . ?
C2 C7 C8 108.95(10) . . ?
C6 C7 C8 131.52(11) . . ?
C6 C7 C2 119.53(12) . . ?
C7 C8 H8 108.9 . . ?
C7 C8 C9 114.64(10) . . ?
C7 C8 C1 102.24(9) . . ?
C9 C8 H8 108.9 . . ?
C1 C8 H8 108.9 . . ?
C1 C8 C9 112.91(10) . . ?
C7 C2 N1 108.66(11) . . ?
C3 C2 N1 129.12(12) . . ?
C3 C2 C7 122.22(12) . . ?
C8 C9 H9 107.1 . . ?
C11 C9 C8 111.88(10) . . ?
C11 C9 H9 107.1 . . ?
C10 C9 C8 111.80(11) . . ?
C10 C9 H9 107.1 . . ?
C10 C9 C11 111.65(12) . . ?
O1 C1 N1 125.16(12) . . ?
O1 C1 C8 126.79(12) . . ?
N1 C1 C8 108.05(10) . . ?
C7 C6 H6 120.4 . . ?
C7 C6 C5 119.14(13) . . ?
C5 C6 H6 120.4 . . ?
C2 C3 H3 121.3 . . ?
C2 C3 C4 117.33(13) . . ?
C4 C3 H3 121.3 . . ?
C3 C4 H4 119.4 . . ?
C5 C4 C3 121.26(12) . . ?
C5 C4 H4 119.4 . . ?
C6 C5 H5 119.7 . . ?
C4 C5 C6 120.51(13) . . ?
C4 C5 H5 119.7 . . ?
C9 C11 H11A 109.5 . . ?
C9 C11 H11B 109.5 . . ?
C9 C11 H11C 109.5 . . ?
H11A C11 H11B 109.5 . . ?
H11A C11 H11C 109.5 . . ?
H11B C11 H11C 109.5 . . ?
C9 C10 H10A 109.5 . . ?
C9 C10 H10B 109.5 . . ?
C9 C10 H10C 109.5 . . ?
H10A C10 H10B 109.5 . . ?
H10A C10 H10C 109.5 . . ?
H10B C10 H10C 109.5 . . ?

loop_
_geom_bond_atom_site_label_1
_geom_bond_atom_site_label_2
_geom_bond_distance
_geom_bond_site_symmetry_2
_geom_bond_publ_flag
O1 C1 1.2256(15) . ?
N1 H1 0.8600 . ?
N1 C2 1.4036(16) . ?
N1 C1 1.3519(17) . ?
C7 C8 1.5028(16) . ?
C7 C2 1.3929(17) . ?
C7 C6 1.3782(17) . ?
C8 H8 0.9800 . ?
C8 C9 1.5455(17) . ?
C8 C1 1.5267(16) . ?
C2 C3 1.3777(18) . ?
C9 H9 0.9800 . ?
C9 C11 1.515(2) . ?
C9 C10 1.5127(19) . ?
C6 H6 0.9300 . ?
C6 C5 1.3891(19) . ?
C3 H3 0.9300 . ?
C3 C4 1.393(2) . ?
C4 H4 0.9300 . ?
C4 C5 1.379(2) . ?
C5 H5 0.9300 . ?
C11 H11A 0.9600 . ?
C11 H11B 0.9600 . ?
C11 H11C 0.9600 . ?
C10 H10A 0.9600 . ?
C10 H10B 0.9600 . ?
C10 H10C 0.9600 . ?

loop_
_geom_torsion_atom_site_label_1
_geom_torsion_atom_site_label_2
_geom_torsion_atom_site_label_3
_geom_torsion_atom_site_label_4
_geom_torsion
_geom_torsion_site_symmetry_1
_geom_torsion_site_symmetry_2
_geom_torsion_site_symmetry_3
_geom_torsion_site_symmetry_4
_geom_torsion_publ_flag
N1 C2 C3 C4 179.19(13) . . . . ?
C7 C8 C9 C11 -66.36(14) . . . . ?
C7 C8 C9 C10 167.57(11) . . . . ?
C7 C8 C1 O1 -178.59(14) . . . . ?
C7 C8 C1 N1 1.72(13) . . . . ?
C7 C2 C3 C4 -0.51(19) . . . . ?
C7 C6 C5 C4 -0.5(2) . . . . ?
C8 C7 C2 N1 0.85(13) . . . . ?
C8 C7 C2 C3 -179.40(11) . . . . ?
C8 C7 C6 C5 179.82(12) . . . . ?
C2 N1 C1 O1 178.96(13) . . . . ?
C2 N1 C1 C8 -1.34(15) . . . . ?
C2 C7 C8 C9 121.00(11) . . . . ?
C2 C7 C8 C1 -1.53(12) . . . . ?
C2 C7 C6 C5 0.17(18) . . . . ?
C2 C3 C4 C5 0.2(2) . . . . ?
C9 C8 C1 O1 57.71(18) . . . . ?
C9 C8 C1 N1 -121.98(12) . . . . ?
C1 N1 C2 C7 0.33(15) . . . . ?
C1 N1 C2 C3 -179.40(13) . . . . ?
C1 C8 C9 C11 50.20(14) . . . . ?
C1 C8 C9 C10 -75.88(14) . . . . ?
C6 C7 C8 C9 -58.69(17) . . . . ?
C6 C7 C8 C1 178.78(13) . . . . ?
C6 C7 C2 N1 -179.43(11) . . . . ?
C6 C7 C2 C3 0.33(19) . . . . ?
C3 C4 C5 C6 0.3(2) . . . . ?
